data_7700741
loop_
_publ_author_name
'Choroba, Katarzyna'
'Machura, Barbara'
'Kula, Slawomir'
'Raposo, Luis R.'
'Fernandes, Alexandra R.'
'Kruszynski, Rafal'
'Erfurt, Karol'
'Shul'pina, Lidia S.'
'Kozlov, Yuriy N.'
'Shul'pin, Georgiy B.'

_publ_section_title
;
 Copper(ii) complexes with 2,2':6',2''-terpyridine,
 2,6-di(thiazol-2-yl)pyridine and 2,6-di(pyrazin-2-yl)pyridine substituted
 with quinolines. Synthesis, structure, antiproliferative activity, and
 catalytic activity in the oxidation of alkanes and alcohols with
 peroxides.
;
_journal_issue 33
_journal_name_full 'Dalton transactions (Cambridge, England : 2003)'
_journal_page_first 12656
_journal_page_last 12673
_journal_paper_doi 10.1039/c9dt01922g
_journal_volume 48
_journal_year 2019
_chemical_formula_moiety 'C24 H16 Cl2 Cu N4'
_chemical_formula_sum 'C24 H16 Cl2 Cu N4'
_chemical_formula_weight 494.85
_space_group_crystal_system monoclinic
_space_group_IT_number 14
_space_group_name_Hall '-P 2yn'
_space_group_name_H-M_alt 'P 1 21/n 1'
_symmetry_space_group_name_Hall '-P 2yn'
_symmetry_space_group_name_H-M 'P 1 21/n 1'
_atom_sites_solution_hydrogens geom
_audit_creation_method SHELXL-2014/6
_audit_update_record
;
2019-05-07 deposited with the CCDC.    2019-08-05 downloaded from the CCDC.
;
_cell_angle_alpha 90
_cell_angle_beta 92.888(6)
_cell_angle_gamma 90
_cell_formula_units_Z 4
_cell_length_a 7.9474(5)
_cell_length_b 22.7151(11)
_cell_length_c 11.6628(6)
_cell_measurement_reflns_used 2802
_cell_measurement_temperature 295(2)
_cell_measurement_theta_max 25.8970
_cell_measurement_theta_min 3.9730
_cell_volume 2102.8(2)
_computing_cell_refinement 'CrysAlis CCD v. 1.163 (UNIL IC & KUMA 2000)'
_computing_data_collection 'CrysAlis CCD v. 1.163 (UNIL IC & KUMA 2000)'
_computing_data_reduction 'CrysAlis CCD v. 1.163 (UNIL IC & KUMA 2000)'
_computing_molecular_graphics 'Mercury (Macrae, J.Appl.Cryst. 41 (2008) 466-470'
_computing_publication_material 'Olex2 (Dolomanov et al., 2009)'
_computing_structure_refinement 'SHELXL-2014/6 (Sheldrick, 2014)'
_computing_structure_solution 'SHELXS-97 (Sheldrick, 1990)'
_diffrn_ambient_temperature 295(2)
_diffrn_measured_fraction_theta_full 0.974
_diffrn_measured_fraction_theta_max 0.998
_diffrn_measurement_device_type 'Oxford Diffraction Gemini A Ultra'
_diffrn_radiation_type MoK\a
_diffrn_radiation_wavelength 0.71073
_diffrn_reflns_av_R_equivalents 0.0541
_diffrn_reflns_av_unetI/netI 0.0854
_diffrn_reflns_Laue_measured_fraction_full 0.974
_diffrn_reflns_Laue_measured_fraction_max 0.998
_diffrn_reflns_limit_h_max 7
_diffrn_reflns_limit_h_min -9
_diffrn_reflns_limit_k_max 23
_diffrn_reflns_limit_k_min -27
_diffrn_reflns_limit_l_max 13
_diffrn_reflns_limit_l_min -13
_diffrn_reflns_number 8451
_diffrn_reflns_point_group_measured_fraction_full 0.974
_diffrn_reflns_point_group_measured_fraction_max 0.998
_diffrn_reflns_theta_full 25.242
_diffrn_reflns_theta_max 25.050
_diffrn_reflns_theta_min 3.302
_exptl_absorpt_coefficient_mu 1.313
_exptl_absorpt_correction_T_max 1.00000
_exptl_absorpt_correction_T_min 0.60861
_exptl_absorpt_correction_type multi-scan
_exptl_absorpt_process_details 'Blessing, Acta Cryst. A51 (1995) 33-38'
_exptl_crystal_colour green
_exptl_crystal_density_diffrn 1.563
_exptl_crystal_description block
_exptl_crystal_F_000 1004
_exptl_crystal_size_max 0.19
_exptl_crystal_size_mid 0.07
_exptl_crystal_size_min 0.04
_refine_diff_density_max 0.595
_refine_diff_density_min -0.441
_refine_diff_density_rms 0.082
_refine_ls_extinction_method none
_refine_ls_goodness_of_fit_ref 1.069
_refine_ls_hydrogen_treatment constr
_refine_ls_matrix_type full
_refine_ls_number_parameters 280
_refine_ls_number_reflns 3711
_refine_ls_number_restraints 0
_refine_ls_restrained_S_all 1.069
_refine_ls_R_factor_all 0.1058
_refine_ls_R_factor_gt 0.0629
_refine_ls_shift/su_max 0.000
_refine_ls_shift/su_mean 0.000
_refine_ls_structure_factor_coef Fsqd
_refine_ls_weighting_details 'w=1/[\s^2^(Fo^2^)+(0.0387P)^2^+1.8606P] where P=(Fo^2^+2Fc^2^)/3'
_refine_ls_weighting_scheme calc
_refine_ls_wR_factor_gt 0.1201
_refine_ls_wR_factor_ref 0.1310
_reflns_Friedel_coverage 0.000
_reflns_number_gt 2426
_reflns_number_total 3711
_reflns_threshold_expression 'I > 2\s(I)'
_cod_data_source_file c9dt01922g2.cif
_cod_data_source_block Cu208
_cod_depositor_comments 'Adding full bibliography for 7700737--7700742.cif.'
_cod_database_code 7700741
_shelx_space_group_comment
;
The symmetry employed for this shelxl refinement is uniquely defined
by the following loop, which should always be used as a source of
symmetry information in preference to the above space-group names.
They are only intended as comments.
;
_shelxl_version_number 2014/6

loop_
_space_group_symop_operation_xyz
'x, y, z'
'-x+1/2, y+1/2, -z+1/2'
'-x, -y, -z'
'x-1/2, -y-1/2, z-1/2'

loop_
_atom_site_label
_atom_site_type_symbol
_atom_site_fract_x
_atom_site_fract_y
_atom_site_fract_z
_atom_site_U_iso_or_equiv
_atom_site_adp_type
_atom_site_occupancy
_atom_site_site_symmetry_order
_atom_site_calc_flag
_atom_site_refinement_flags_posn
_atom_site_refinement_flags_adp
Cu1 Cu 0.35032(9) 0.17357(3) 0.57651(6) 0.0395(2) Uani 1 1 d . .
Cl1 Cl 0.2170(2) 0.08722(6) 0.56968(14) 0.0600(5) Uani 1 1 d . .
Cl2 Cl 0.49999(17) 0.18594(6) 0.76920(11) 0.0426(4) Uani 1 1 d . .
N1 N 0.1555(5) 0.22709(19) 0.6210(4) 0.0385(11) Uani 1 1 d . .
N2 N 0.4307(5) 0.25015(17) 0.5279(3) 0.0329(10) Uani 1 1 d . .
N3 N 0.5564(6) 0.14925(19) 0.4886(4) 0.0410(11) Uani 1 1 d . .
N4 N 0.8124(6) 0.5257(2) 0.4349(4) 0.0481(13) Uani 1 1 d . .
C1 C 0.0143(7) 0.2116(3) 0.6693(5) 0.0498(15) Uani 1 1 d . .
H1 H -0.0076 0.1716 0.6778 0.060 Uiso 1 1 calc R U
C2 C -0.0999(7) 0.2506(3) 0.7069(5) 0.0520(16) Uani 1 1 d . .
H2 H -0.1968 0.2375 0.7405 0.062 Uiso 1 1 calc R U
C3 C -0.0696(7) 0.3098(3) 0.6943(5) 0.0511(16) Uani 1 1 d . .
H3 H -0.1455 0.3375 0.7200 0.061 Uiso 1 1 calc R U
C4 C 0.0754(7) 0.3278(3) 0.6430(5) 0.0450(14) Uani 1 1 d . .
H4 H 0.0971 0.3676 0.6318 0.054 Uiso 1 1 calc R U
C5 C 0.1871(6) 0.2852(2) 0.6089(4) 0.0347(12) Uani 1 1 d . .
C6 C 0.3504(6) 0.2982(2) 0.5595(4) 0.0339(12) Uani 1 1 d . .
C7 C 0.4193(6) 0.3532(2) 0.5468(4) 0.0373(13) Uani 1 1 d . .
H7 H 0.3625 0.3865 0.5704 0.045 Uiso 1 1 calc R U
C8 C 0.5767(7) 0.3585(2) 0.4976(4) 0.0351(12) Uani 1 1 d . .
C9 C 0.6564(7) 0.3071(2) 0.4640(4) 0.0355(12) Uani 1 1 d . .
H9 H 0.7596 0.3090 0.4300 0.043 Uiso 1 1 calc R U
C10 C 0.5816(7) 0.2536(2) 0.4815(4) 0.0298(12) Uani 1 1 d . .
C11 C 0.6533(7) 0.1954(2) 0.4590(4) 0.0328(12) Uani 1 1 d . .
C12 C 0.8057(7) 0.1863(2) 0.4105(4) 0.0452(15) Uani 1 1 d . .
H12 H 0.8696 0.2182 0.3882 0.054 Uiso 1 1 calc R U
C13 C 0.8629(9) 0.1298(3) 0.3954(5) 0.0554(17) Uani 1 1 d . .
H13 H 0.9676 0.1233 0.3655 0.066 Uiso 1 1 calc R U
C14 C 0.7646(9) 0.0833(3) 0.4246(5) 0.0607(18) Uani 1 1 d . .
H14 H 0.7995 0.0448 0.4125 0.073 Uiso 1 1 calc R U
C15 C 0.6119(9) 0.0946(2) 0.4725(5) 0.0510(16) Uani 1 1 d . .
H15 H 0.5459 0.0631 0.4942 0.061 Uiso 1 1 calc R U
C16 C 0.6595(7) 0.4163(2) 0.4815(4) 0.0367(13) Uani 1 1 d . .
C17 C 0.6870(7) 0.4586(2) 0.5715(4) 0.0383(13) Uani 1 1 d . .
C18 C 0.6463(8) 0.4500(3) 0.6873(5) 0.0506(15) Uani 1 1 d . .
H18 H 0.5951 0.4150 0.7080 0.061 Uiso 1 1 calc R U
C19 C 0.6799(9) 0.4909(3) 0.7670(6) 0.069(2) Uani 1 1 d . .
H19 H 0.6520 0.4842 0.8424 0.083 Uiso 1 1 calc R U
C20 C 0.7566(9) 0.5439(3) 0.7383(6) 0.0633(19) Uani 1 1 d . .
H20 H 0.7806 0.5719 0.7948 0.076 Uiso 1 1 calc R U
C21 C 0.7959(8) 0.5545(3) 0.6299(6) 0.0540(16) Uani 1 1 d . .
H21 H 0.8442 0.5904 0.6117 0.065 Uiso 1 1 calc R U
C22 C 0.7654(7) 0.5125(2) 0.5440(5) 0.0385(13) Uani 1 1 d . .
C23 C 0.7871(7) 0.4854(2) 0.3579(5) 0.0439(14) Uani 1 1 d . .
H23 H 0.8194 0.4936 0.2840 0.053 Uiso 1 1 calc R U
C24 C 0.7149(7) 0.4305(2) 0.3771(5) 0.0440(14) Uani 1 1 d . .
H24 H 0.7046 0.4033 0.3176 0.053 Uiso 1 1 calc R U

loop_
_atom_site_aniso_label
_atom_site_aniso_U_11
_atom_site_aniso_U_22
_atom_site_aniso_U_33
_atom_site_aniso_U_23
_atom_site_aniso_U_13
_atom_site_aniso_U_12
Cu1 0.0455(4) 0.0312(4) 0.0419(4) 0.0011(3) 0.0013(3) -0.0058(3)
Cl1 0.0743(12) 0.0404(8) 0.0650(10) -0.0019(8) 0.0000(9) -0.0194(8)
Cl2 0.0355(8) 0.0503(8) 0.0420(8) 0.0029(7) 0.0029(6) 0.0010(6)
N1 0.030(3) 0.046(3) 0.038(3) 0.010(2) -0.004(2) -0.005(2)
N2 0.037(3) 0.031(2) 0.030(2) 0.0001(19) -0.005(2) -0.001(2)
N3 0.056(3) 0.030(2) 0.037(3) -0.004(2) -0.001(2) -0.003(2)
N4 0.043(3) 0.038(3) 0.064(3) 0.010(3) 0.008(3) 0.002(2)
C1 0.042(4) 0.051(4) 0.055(4) 0.010(3) -0.004(3) -0.013(3)
C2 0.027(3) 0.084(5) 0.046(4) 0.004(3) 0.004(3) -0.007(3)
C3 0.026(3) 0.071(4) 0.057(4) 0.000(3) 0.003(3) 0.008(3)
C4 0.036(3) 0.046(3) 0.052(3) 0.007(3) -0.004(3) 0.006(3)
C5 0.033(3) 0.039(3) 0.031(3) 0.007(3) 0.000(2) -0.003(3)
C6 0.030(3) 0.032(3) 0.039(3) 0.007(3) 0.000(2) 0.004(2)
C7 0.033(3) 0.033(3) 0.046(3) 0.001(3) 0.002(3) 0.005(2)
C8 0.035(3) 0.033(3) 0.038(3) 0.007(2) 0.004(2) 0.003(2)
C9 0.034(3) 0.039(3) 0.034(3) 0.003(2) 0.001(2) -0.001(3)
C10 0.036(3) 0.026(3) 0.026(3) -0.001(2) -0.005(2) 0.001(2)
C11 0.042(3) 0.032(3) 0.024(3) -0.002(2) -0.001(2) 0.001(3)
C12 0.051(4) 0.049(4) 0.035(3) 0.001(3) -0.001(3) 0.007(3)
C13 0.066(5) 0.050(4) 0.049(4) -0.004(3) 0.005(3) 0.016(3)
C14 0.083(5) 0.044(4) 0.055(4) -0.007(3) 0.002(4) 0.022(4)
C15 0.077(5) 0.029(3) 0.047(4) -0.001(3) 0.000(3) 0.001(3)
C16 0.034(3) 0.033(3) 0.043(3) -0.001(3) 0.003(3) 0.005(2)
C17 0.034(3) 0.040(3) 0.040(3) 0.009(3) -0.005(3) 0.003(3)
C18 0.059(4) 0.048(4) 0.046(4) 0.005(3) 0.004(3) -0.008(3)
C19 0.089(6) 0.074(5) 0.044(4) -0.007(4) 0.004(4) -0.014(4)
C20 0.087(5) 0.053(4) 0.048(4) -0.014(3) -0.014(4) -0.013(4)
C21 0.052(4) 0.045(4) 0.064(4) 0.001(3) -0.013(3) -0.007(3)
C22 0.031(3) 0.036(3) 0.048(3) 0.003(3) -0.002(3) 0.005(2)
C23 0.047(4) 0.040(3) 0.045(3) 0.002(3) 0.007(3) -0.003(3)
C24 0.049(4) 0.039(3) 0.045(3) 0.000(3) 0.009(3) 0.001(3)

loop_
_atom_type_symbol
_atom_type_description
_atom_type_scat_dispersion_real
_atom_type_scat_dispersion_imag
_atom_type_scat_source
C C 0.0033 0.0016 'International Tables Vol C Tables 4.2.6.8 and 6.1.1.4'
H H 0.0000 0.0000 'International Tables Vol C Tables 4.2.6.8 and 6.1.1.4'
N N 0.0061 0.0033 'International Tables Vol C Tables 4.2.6.8 and 6.1.1.4'
Cl Cl 0.1484 0.1585 'International Tables Vol C Tables 4.2.6.8 and 6.1.1.4'
Cu Cu 0.3201 1.2651 'International Tables Vol C Tables 4.2.6.8 and 6.1.1.4'

loop_
_geom_angle_atom_site_label_1
_geom_angle_atom_site_label_2
_geom_angle_atom_site_label_3
_geom_angle
N2 Cu1 N3 79.23(18)
N2 Cu1 N1 78.89(18)
N3 Cu1 N1 156.33(17)
N2 Cu1 Cl1 159.71(13)
N3 Cu1 Cl1 97.78(13)
N1 Cu1 Cl1 99.60(13)
N2 Cu1 Cl2 90.76(12)
N3 Cu1 Cl2 97.10(13)
N1 Cu1 Cl2 92.11(12)
Cl1 Cu1 Cl2 109.53(6)
C1 N1 C5 117.9(5)
C1 N1 Cu1 127.8(4)
C5 N1 Cu1 113.9(3)
C6 N2 C10 121.1(4)
C6 N2 Cu1 119.0(4)
C10 N2 Cu1 118.8(3)
C15 N3 C11 119.2(5)
C15 N3 Cu1 126.8(4)
C11 N3 Cu1 113.4(3)
C23 N4 C22 116.7(5)
N1 C1 C2 123.8(6)
C1 C2 C3 118.7(6)
C2 C3 C4 119.2(6)
C5 C4 C3 118.5(5)
N1 C5 C4 121.8(5)
N1 C5 C6 114.0(4)
C4 C5 C6 124.2(5)
N2 C6 C7 121.2(5)
N2 C6 C5 112.9(4)
C7 C6 C5 125.9(5)
C6 C7 C8 119.3(5)
C9 C8 C7 117.9(5)
C9 C8 C16 119.6(5)
C7 C8 C16 122.5(5)
C10 C9 C8 119.6(5)
N2 C10 C9 120.9(4)
N2 C10 C11 112.5(4)
C9 C10 C11 126.6(5)
N3 C11 C12 120.7(5)
N3 C11 C10 114.9(5)
C12 C11 C10 124.4(5)
C13 C12 C11 119.7(6)
C14 C13 C12 119.4(6)
C13 C14 C15 118.7(6)
N3 C15 C14 122.1(6)
C24 C16 C17 117.1(5)
C24 C16 C8 119.4(5)
C17 C16 C8 123.5(5)
C22 C17 C18 117.3(5)
C22 C17 C16 117.8(5)
C18 C17 C16 124.9(5)
C19 C18 C17 121.4(6)
C18 C19 C20 120.5(6)
C21 C20 C19 120.5(6)
C20 C21 C22 120.9(6)
N4 C22 C21 118.0(5)
N4 C22 C17 122.6(5)
C21 C22 C17 119.4(5)
N4 C23 C24 124.9(5)
C16 C24 C23 120.8(5)

loop_
_geom_bond_atom_site_label_1
_geom_bond_atom_site_label_2
_geom_bond_distance
Cu1 N2 1.947(4)
Cu1 N3 2.052(5)
Cu1 N1 2.055(4)
Cu1 Cl1 2.2289(15)
Cu1 Cl2 2.5050(15)
N1 C1 1.329(7)
N1 C5 1.353(6)
N2 C6 1.326(6)
N2 C10 1.343(6)
N3 C15 1.334(7)
N3 C11 1.355(6)
N4 C23 1.291(7)
N4 C22 1.377(7)
C1 C2 1.357(8)
C2 C3 1.377(8)
C3 C4 1.387(8)
C4 C5 1.385(7)
C5 C6 1.476(7)
C6 C7 1.374(7)
C7 C8 1.407(7)
C8 C9 1.395(7)
C8 C16 1.485(7)
C9 C10 1.373(7)
C10 C11 1.468(7)
C11 C12 1.378(7)
C12 C13 1.377(8)
C13 C14 1.367(9)
C14 C15 1.385(8)
C16 C24 1.353(7)
C16 C17 1.431(7)
C17 C22 1.419(7)
C17 C18 1.418(7)
C18 C19 1.332(8)
C19 C20 1.397(9)
C20 C21 1.339(8)
C21 C22 1.396(8)
C23 C24 1.396(7)

loop_
_geom_hbond_atom_site_label_D
_geom_hbond_atom_site_label_H
_geom_hbond_atom_site_label_A
_geom_hbond_distance_DH
_geom_hbond_distance_HA
_geom_hbond_distance_DA
_geom_hbond_angle_DHA
_geom_hbond_site_symmetry_A
C2 H2 Cl2 0.93 2.72 3.609(6) 161.5 1_455
C7 H7 N4 0.93 2.43 3.324(7) 161.0 3_666
C9 H9 Cl2 0.93 2.75 3.643(6) 162.2 4_665
C12 H12 Cl2 0.93 2.81 3.712(6) 164.5 4_665
C21 H21 Cl2 0.93 2.83 3.568(6) 137.3 2_656
